data_9016367
loop_
_publ_author_name
'Callegari, A.'
'Giuseppetti, G.'
'Mazzi, F.'
'Tadini, C.'

_publ_section_title
;
 The refinement of the crystal structure of stillwellite: RE[BSiO5]
;
_journal_name_full 'Neues Jahrbuch fur Mineralogie, Monatshefte'
_journal_page_first 49
_journal_page_last 57
_journal_volume 1992
_journal_year 1992
_chemical_compound_source 'Bassano Romano, Viterbo, Italy'
_chemical_formula_sum 'B Ce O5 Si'
_chemical_name_mineral Stillwellite-(Ce)
_space_group_IT_number 144
_symmetry_space_group_name_Hall 'P 31'
_symmetry_space_group_name_H-M 'P 31'
_cell_angle_alpha 90
_cell_angle_beta 90
_cell_angle_gamma 120
_cell_length_a 6.844
_cell_length_b 6.844
_cell_length_c 6.700
_cell_formula_units_Z 3
_cell_volume 271.785
_database_code_amcsd 0018728
_exptl_crystal_density_diffrn 4.747
_cod_original_formula_sum 'Ce B Si O5'
_cod_database_code 9016367

loop_
_space_group_symop_operation_xyz
x,y,z
-y,x-y,1/3+z
-x+y,-x,2/3+z

loop_
_atom_site_aniso_label
_atom_site_aniso_U_11
_atom_site_aniso_U_22
_atom_site_aniso_U_33
_atom_site_aniso_U_12
_atom_site_aniso_U_13
_atom_site_aniso_U_23
Ce 0.00568 0.00486 0.00448 0.00345 -0.00015 0.00012
B 0.00632 0.00168 0.00694 0.00180 0.00163 0.00105
Si 0.00929 0.00613 0.00473 0.00636 0.00376 0.00036
O1 0.00104 0.00342 0.00752 -0.00046 -0.00041 -0.00353
O2 0.00647 0.01002 0.00571 0.00266 -0.00014 0.00048
O3 0.00133 0.00826 0.00792 0.00055 -0.00126 -0.00002
O4 0.00808 0.00869 0.00480 0.00343 -0.00159 -0.00062
O5 0.00904 0.00444 0.00453 0.00193 -0.00127 0.00051

loop_
_atom_site_label
_atom_site_fract_x
_atom_site_fract_y
_atom_site_fract_z
_atom_site_U_iso_or_equiv
Ce 0.58690 -0.00180 0.83330 0.00980
B 0.11590 0.01840 0.81080 0.01010
Si 0.58230 -0.00260 0.33420 0.01080
O1 0.35320 0.19780 0.86000 0.00960
O2 0.18930 0.32940 0.14630 0.01530
O3 0.61400 0.47680 0.15830 0.01320
O4 0.45300 0.59740 0.83400 0.01420
O5 0.05890 0.05710 0.61330 0.01260

loop_
_cod_related_entry_id
_cod_related_entry_database
_cod_related_entry_code
1 AMCSD 0018728
